data_2216326
loop_
_publ_author_name
'Baumer, Vyacheslav N.'
'Kovalenko, Svitlana S.'
'Silin, Olexiy V.'
'Kovalenko, Segriy M.'

_publ_section_title
5-(3,4-Dimethylphenylsulfonyl)-8-methoxy-2-methyl-2,3,5,6-tetrahydro-4<i>H</i>-2,6-methano-1,3-benzoxazocin-4-one
_journal_coeditor_code BT2625
_journal_issue 12
_journal_name_full 'Acta Crystallographica Section E'
_journal_page_first o4845
_journal_page_last o4845
_journal_paper_doi 10.1107/S1600536807059910
_journal_volume 63
_journal_year 2007
_chemical_formula_iupac 'C21 H23 N O5 S'
_chemical_formula_moiety 'C21 H23 N O5 S'
_chemical_formula_sum 'C21 H23 N O5 S'
_chemical_formula_weight 401.46
_chemical_name_systematic
;
5-[(3,4-Dimethylphenyl)sulfonyl]-8-methoxy-2-methyl-2,3,5,6-tetrahydro-4H-
2,6-methano-1,3-benzoxazocin-4-one
;
_space_group_IT_number 2
_symmetry_cell_setting triclinic
_symmetry_space_group_name_Hall '-P 1'
_symmetry_space_group_name_H-M 'P -1'
_audit_creation_method 'WinGX routine CIF_UPDATE'
_cell_angle_alpha 94.77(4)
_cell_angle_beta 106.22(4)
_cell_angle_gamma 98.36(4)
_cell_formula_units_Z 2
_cell_length_a 8.077(4)
_cell_length_b 11.153(6)
_cell_length_c 11.724(6)
_cell_measurement_reflns_used 26
_cell_measurement_temperature 293(2)
_cell_measurement_theta_max 11
_cell_measurement_theta_min 10
_cell_volume 994.8(9)
_computing_cell_refinement 'P3 (Siemens,1989)'
_computing_data_collection 'P3 (Siemens,1989)'
_computing_data_reduction 'XDISK (Siemens, 1991)'
_computing_molecular_graphics 'XP (Siemens, 1998)'
_computing_publication_material 'WinGX (Farrugia, 1999)'
_computing_structure_refinement 'SHELXL97 (Sheldrick, 1997)'
_computing_structure_solution 'SIR97 (Altomare <i>et al.</i>,  1999)'
_diffrn_ambient_temperature 293(2)
_diffrn_measured_fraction_theta_full 0.985
_diffrn_measured_fraction_theta_max 0.983
_diffrn_measurement_device 'Siemens P3/PC'
_diffrn_measurement_method '2\q/\q scans'
_diffrn_radiation_monochromator graphite
_diffrn_radiation_source 'sealed tube'
_diffrn_radiation_type MoK\a
_diffrn_radiation_wavelength 0.71073
_diffrn_reflns_av_R_equivalents 0.0848
_diffrn_reflns_limit_h_max 9
_diffrn_reflns_limit_h_min -9
_diffrn_reflns_limit_k_max 13
_diffrn_reflns_limit_k_min 0
_diffrn_reflns_limit_l_max 14
_diffrn_reflns_limit_l_min -14
_diffrn_reflns_number 3856
_diffrn_reflns_theta_full 25
_diffrn_reflns_theta_max 25.56
_diffrn_reflns_theta_min 1.82
_diffrn_standards_decay_% 1
_diffrn_standards_interval_count 98
_diffrn_standards_number 2
_exptl_absorpt_coefficient_mu 0.195
_exptl_absorpt_correction_type none
_exptl_crystal_colour colourless
_exptl_crystal_density_diffrn 1.340
_exptl_crystal_description plate
_exptl_crystal_F_000 424
_exptl_crystal_size_max 0.4
_exptl_crystal_size_mid 0.15
_exptl_crystal_size_min 0.05
_refine_diff_density_max 0.174
_refine_diff_density_min -0.16
_refine_ls_extinction_coef 0.0098(9)
_refine_ls_extinction_expression Fc^*^=kFc[1+0.001xFc^2^\l^3^/sin(2\q)]^-1/4^
_refine_ls_extinction_method SHELXL
_refine_ls_goodness_of_fit_ref 1
_refine_ls_hydrogen_treatment constr
_refine_ls_matrix_type full
_refine_ls_number_parameters 258
_refine_ls_number_reflns 3673
_refine_ls_number_restraints 0
_refine_ls_restrained_S_all 1
_refine_ls_R_factor_gt 0.045
_refine_ls_shift/su_max 0.001
_refine_ls_structure_factor_coef Fsqd
_refine_ls_weighting_details
; calc
 [exp(2.00(sin\q/\l)^2^)]/[\s^2^(Fo^2^)+(0.024P)^2^]
 where P = 0.33333Fo^2^ + 0.66667Fc^2^
;
_refine_ls_weighting_scheme calc
_refine_ls_wR_factor_ref 0.0916
_reflns_number_gt 1634
_reflns_number_total 3673
_reflns_threshold_expression I>2\s(I)
_cod_data_source_file bt2625.cif
_cod_data_source_block I
_cod_database_code 2216326
_cod_database_fobs_code 2216326

loop_
_symmetry_equiv_pos_as_xyz
'x, y, z'
'-x, -y, -z'

loop_
_atom_site_type_symbol
_atom_site_label
_atom_site_fract_x
_atom_site_fract_y
_atom_site_fract_z
_atom_site_U_iso_or_equiv
_atom_site_adp_type
_atom_site_calc_flag
_atom_site_refinement_flags
_atom_site_occupancy
S S1 0.28829(8) 0.15966(6) 1.10431(6) 0.04256(18) Uani d . 1
O O1 0.2056(2) 0.03322(15) 1.08861(15) 0.0548(5) Uani d . 1
O O2 0.4723(2) 0.19048(18) 1.16111(15) 0.0598(5) Uani d . 1
C C1 0.2693(3) 0.1128(2) 0.86480(19) 0.0389(6) Uani d . 1
H H1 0.2239 0.0302 0.8777 0.047 Uiso calc R 1
C C2 0.1706(3) 0.1375(2) 0.7398(2) 0.0415(6) Uani d . 1
C C3 -0.0064(3) 0.0977(2) 0.6899(2) 0.0482(7) Uani d . 1
H H3 -0.0692 0.0535 0.7328 0.058 Uiso calc R 1
C C4 -0.0929(4) 0.1221(3) 0.5771(2) 0.0597(8) Uani d . 1
O O4 -0.2693(3) 0.0809(2) 0.54010(18) 0.0884(7) Uani d . 1
C C5 0.0010(4) 0.1849(3) 0.5121(2) 0.0642(9) Uani d . 1
H H5 -0.0553 0.1998 0.4353 0.077 Uiso calc R 1
C C6 0.1770(4) 0.2253(2) 0.5611(2) 0.0612(8) Uani d . 1
H H6 0.2396 0.2674 0.5168 0.073 Uiso calc R 1
C C7 0.2633(3) 0.2045(2) 0.6751(2) 0.0500(7) Uani d . 1
O O8 0.4397(2) 0.25171(16) 0.71831(15) 0.0539(5) Uani d . 1
C C9 0.5216(3) 0.2484(2) 0.8446(2) 0.0450(7) Uani d . 1
N N10 0.4723(2) 0.34304(19) 0.91249(17) 0.0483(6) Uani d . 1
H H10 0.5326 0.4152 0.9212 0.058 Uiso calc R 1
C C11 0.3452(3) 0.3316(2) 0.9628(2) 0.0437(7) Uani d . 1
O O11 0.3084(2) 0.42068(16) 1.01614(16) 0.0607(5) Uani d . 1
C C12 0.2401(3) 0.2072(2) 0.95643(19) 0.0380(6) Uani d . 1
H H12 0.116 0.2142 0.931 0.046 Uiso calc R 1
C C13 0.4611(3) 0.1244(2) 0.8754(2) 0.0473(7) Uani d . 1
H H13A 0.4796 0.0608 0.821 0.057 Uiso calc R 1
H H13B 0.5269 0.116 0.9565 0.057 Uiso calc R 1
C C14 0.7147(3) 0.2781(3) 0.8582(2) 0.0644(8) Uani d . 1
H H14A 0.7423 0.3588 0.838 0.097 Uiso calc R 1
H H14B 0.7447 0.2199 0.8057 0.097 Uiso calc R 1
H H14C 0.7801 0.2747 0.9396 0.097 Uiso calc R 1
C C15 -0.3674(4) 0.1109(4) 0.4273(3) 0.1047(13) Uani d . 1
H H15A -0.488 0.0735 0.4097 0.157 Uiso calc R 1
H H15B -0.3212 0.0813 0.3654 0.157 Uiso calc R 1
H H15C -0.3587 0.198 0.4312 0.157 Uiso calc R 1
C C16 0.1791(3) 0.2475(2) 1.1781(2) 0.0416(7) Uani d . 1
C C17 0.2650(3) 0.3499(3) 1.2567(2) 0.0580(8) Uani d . 1
H H17 0.3866 0.3687 1.2777 0.07 Uiso calc R 1
C C18 0.1733(4) 0.4271(3) 1.3063(2) 0.0599(8) Uani d . 1
C C19 -0.0046(4) 0.3982(3) 1.2718(2) 0.0631(8) Uani d . 1
C C20 -0.0919(4) 0.2945(3) 1.1951(3) 0.0688(9) Uani d . 1
H H20 -0.2133 0.2752 1.1751 0.083 Uiso calc R 1
C C21 -0.0011(3) 0.2191(3) 1.1477(2) 0.0571(8) Uani d . 1
H H21 -0.0608 0.1491 1.0953 0.068 Uiso calc R 1
C C22 0.2765(5) 0.5395(3) 1.3931(3) 0.1008(13) Uani d . 1
H H22A 0.2199 0.6084 1.3744 0.151 Uiso calc R 1
H H22B 0.3931 0.5562 1.3863 0.151 Uiso calc R 1
H H22C 0.2818 0.5249 1.4735 0.151 Uiso calc R 1
C C23 -0.1140(5) 0.4851(4) 1.3137(3) 0.1136(14) Uani d . 1
H H23A -0.086 0.5644 1.2906 0.17 Uiso calc R 1
H H23B -0.0878 0.4918 1.3993 0.17 Uiso calc R 1
H H23C -0.2364 0.4533 1.2774 0.17 Uiso calc R 1

loop_
_atom_site_aniso_label
_atom_site_aniso_U_11
_atom_site_aniso_U_22
_atom_site_aniso_U_33
_atom_site_aniso_U_12
_atom_site_aniso_U_13
_atom_site_aniso_U_23
S1 0.0389(3) 0.0465(4) 0.0418(4) 0.0117(3) 0.0078(3) 0.0107(3)
O1 0.0729(11) 0.0329(10) 0.0642(11) 0.0113(9) 0.0253(9) 0.0169(8)
O2 0.0371(9) 0.0860(14) 0.0542(11) 0.0170(9) 0.0046(8) 0.0188(10)
C1 0.0551(14) 0.0187(12) 0.0436(14) 0.0128(11) 0.0105(12) 0.0112(10)
C2 0.0529(14) 0.0329(14) 0.0411(14) 0.0161(12) 0.0151(12) 0.0007(11)
C3 0.0545(15) 0.0431(16) 0.0415(15) 0.0067(13) 0.0062(12) 0.0054(12)
C4 0.0668(18) 0.0549(18) 0.0457(17) 0.0202(15) -0.0033(15) -0.0055(14)
O4 0.0738(14) 0.1019(18) 0.0651(14) 0.0055(13) -0.0129(11) 0.0076(13)
C5 0.086(2) 0.064(2) 0.0349(16) 0.0161(17) 0.0030(15) 0.0109(14)
C6 0.090(2) 0.0587(19) 0.0454(16) 0.0247(16) 0.0253(15) 0.0251(14)
C7 0.0604(16) 0.0527(17) 0.0408(15) 0.0222(14) 0.0167(13) 0.0000(13)
O8 0.0563(10) 0.0601(12) 0.0524(11) 0.0148(9) 0.0230(9) 0.0143(9)
C9 0.0482(14) 0.0475(16) 0.0436(15) 0.0245(12) 0.0106(12) 0.0120(12)
N10 0.0501(11) 0.0389(13) 0.0603(13) 0.0080(10) 0.0264(10) -0.0041(11)
C11 0.0476(14) 0.0389(15) 0.0515(15) 0.0187(12) 0.0202(13) 0.0064(12)
O11 0.0782(11) 0.0403(11) 0.0771(12) 0.0091(9) 0.0466(10) 0.0029(9)
C12 0.0336(12) 0.0425(15) 0.0322(13) 0.0025(12) 0.0036(10) 0.0020(11)
C13 0.0661(16) 0.0351(15) 0.0413(14) 0.0247(13) 0.0098(12) 0.0025(12)
C14 0.0562(16) 0.077(2) 0.0691(19) 0.0209(16) 0.0259(15) 0.0165(16)
C15 0.096(3) 0.107(3) 0.079(3) 0.009(2) -0.021(2) 0.006(2)
C16 0.0446(14) 0.0446(16) 0.0293(13) -0.0013(12) 0.0045(11) 0.0073(12)
C17 0.0581(16) 0.074(2) 0.0455(16) 0.0100(15) 0.0182(13) 0.0178(15)
C18 0.0865(19) 0.0551(19) 0.0373(15) -0.0021(16) 0.0257(14) 0.0007(13)
C19 0.0770(19) 0.071(2) 0.0484(17) 0.0197(17) 0.0264(15) 0.0092(15)
C20 0.0514(16) 0.095(3) 0.0666(19) 0.0134(17) 0.0242(15) 0.0206(18)
C21 0.0584(17) 0.0618(19) 0.0603(17) 0.0133(15) 0.0273(14) 0.0213(15)
C22 0.152(3) 0.072(2) 0.072(2) -0.008(2) 0.044(2) -0.0143(19)
C23 0.150(3) 0.127(3) 0.093(3) 0.073(3) 0.060(2) 0.012(2)

loop_
_atom_type_symbol
_atom_type_description
_atom_type_scat_dispersion_real
_atom_type_scat_dispersion_imag
_atom_type_scat_source
C C 0.0033 0.0016 'International Tables Vol C Tables 4.2.6.8 and 6.1.1.4'
H H 0 0 'International Tables Vol C Tables 4.2.6.8 and 6.1.1.4'
N N 0.0061 0.0033 'International Tables Vol C Tables 4.2.6.8 and 6.1.1.4'
O O 0.0106 0.006 'International Tables Vol C Tables 4.2.6.8 and 6.1.1.4'
S S 0.1246 0.1234 'International Tables Vol C Tables 4.2.6.8 and 6.1.1.4'

loop_
_geom_angle_atom_site_label_1
_geom_angle_atom_site_label_2
_geom_angle_atom_site_label_3
_geom_angle
O2 S1 O1 118.40(12)
O2 S1 C16 109.80(12)
O1 S1 C16 108.70(12)
O2 S1 C12 108.85(11)
O1 S1 C12 106.35(12)
C16 S1 C12 103.70(12)
C13 C1 C2 109.1(2)
C13 C1 C12 110.50(18)
C2 C1 C12 107.85(18)
C13 C1 H1 109.8
C2 C1 H1 109.8
C12 C1 H1 109.8
C3 C2 C7 118.9(2)
C3 C2 C1 122.4(2)
C7 C2 C1 118.7(2)
C2 C3 C4 121.3(3)
C2 C3 H3 119.3
C4 C3 H3 119.3
O4 C4 C5 125.5(3)
O4 C4 C3 115.2(3)
C5 C4 C3 119.3(3)
C4 O4 C15 117.6(3)
C6 C5 C4 119.8(3)
C6 C5 H5 120.1
C4 C5 H5 120.1
C5 C6 C7 121.1(3)
C5 C6 H6 119.5
C7 C6 H6 119.5
O8 C7 C6 117.0(2)
O8 C7 C2 123.6(2)
C6 C7 C2 119.5(2)
C7 O8 C9 116.25(19)
N10 C9 O8 108.54(19)
N10 C9 C13 110.9(2)
O8 C9 C13 108.7(2)
N10 C9 C14 109.6(2)
O8 C9 C14 103.7(2)
C13 C9 C14 114.9(2)
C11 N10 C9 127.2(2)
C11 N10 H10 116.4
C9 N10 H10 116.4
O11 C11 N10 122.3(2)
O11 C11 C12 118.4(2)
N10 C11 C12 119.3(2)
C11 C12 C1 112.5(2)
C11 C12 S1 109.45(16)
C1 C12 S1 111.78(16)
C11 C12 H12 107.6
C1 C12 H12 107.6
S1 C12 H12 107.6
C1 C13 C9 107.98(19)
C1 C13 H13A 110.1
C9 C13 H13A 110.1
C1 C13 H13B 110.1
C9 C13 H13B 110.1
H13A C13 H13B 108.4
C9 C14 H14A 109.5
C9 C14 H14B 109.5
H14A C14 H14B 109.5
C9 C14 H14C 109.5
H14A C14 H14C 109.5
H14B C14 H14C 109.5
O4 C15 H15A 109.5
O4 C15 H15B 109.5
H15A C15 H15B 109.5
O4 C15 H15C 109.5
H15A C15 H15C 109.5
H15B C15 H15C 109.5
C17 C16 C21 119.3(3)
C17 C16 S1 121.8(2)
C21 C16 S1 118.6(2)
C16 C17 C18 121.3(3)
C16 C17 H17 119.3
C18 C17 H17 119.3
C19 C18 C17 117.8(3)
C19 C18 C22 123.5(3)
C17 C18 C22 118.7(3)
C18 C19 C20 121.4(3)
C18 C19 C23 120.5(3)
C20 C19 C23 118.1(3)
C19 C20 C21 120.4(3)
C19 C20 H20 119.8
C21 C20 H20 119.8
C20 C21 C16 119.7(3)
C20 C21 H21 120.1
C16 C21 H21 120.1
C18 C22 H22A 109.5
C18 C22 H22B 109.5
H22A C22 H22B 109.5
C18 C22 H22C 109.5
H22A C22 H22C 109.5
H22B C22 H22C 109.5
C19 C23 H23A 109.5
C19 C23 H23B 109.5
H23A C23 H23B 109.5
C19 C23 H23C 109.5
H23A C23 H23C 109.5
H23B C23 H23C 109.5

loop_
_geom_bond_atom_site_label_1
_geom_bond_atom_site_label_2
_geom_bond_distance
S1 O2 1.4252(18)
S1 O1 1.4434(19)
S1 C16 1.739(3)
S1 C12 1.809(2)
C1 C13 1.504(3)
C1 C2 1.529(3)
C1 C12 1.531(3)
C1 H1 0.98
C2 C3 1.374(3)
C2 C7 1.394(3)
C3 C4 1.382(3)
C3 H3 0.93
C4 O4 1.364(3)
C4 C5 1.379(4)
O4 C15 1.433(4)
C5 C6 1.367(4)
C5 H5 0.93
C6 C7 1.380(3)
C6 H6 0.93
C7 O8 1.378(3)
O8 C9 1.449(3)
C9 N10 1.438(3)
C9 C13 1.506(3)
C9 C14 1.507(3)
N10 C11 1.315(3)
N10 H10 0.86
C11 O11 1.246(3)
C11 C12 1.502(3)
C12 H12 0.98
C13 H13A 0.97
C13 H13B 0.97
C14 H14A 0.96
C14 H14B 0.96
C14 H14C 0.96
C15 H15A 0.96
C15 H15B 0.96
C15 H15C 0.96
C16 C17 1.368(3)
C16 C21 1.380(3)
C17 C18 1.405(4)
C17 H17 0.93
C18 C19 1.360(4)
C18 C22 1.521(4)
C19 C20 1.371(4)
C19 C23 1.541(4)
C20 C21 1.373(4)
C20 H20 0.93
C21 H21 0.93
C22 H22A 0.96
C22 H22B 0.96
C22 H22C 0.96
C23 H23A 0.96
C23 H23B 0.96
C23 H23C 0.96

loop_
_geom_hbond_atom_site_label_D
_geom_hbond_atom_site_label_H
_geom_hbond_atom_site_label_A
_geom_hbond_site_symmetry_A
_geom_hbond_distance_DH
_geom_hbond_distance_HA
_geom_hbond_distance_DA
_geom_hbond_angle_DHA
N10 H10 O11 2_667 0.86 2.03 2.867(4) 166.1
C20 H20 O2 1_455 0.93 2.53 3.442(5) 166.1

loop_
_geom_torsion_atom_site_label_1
_geom_torsion_atom_site_label_2
_geom_torsion_atom_site_label_3
_geom_torsion_atom_site_label_4
_geom_torsion
C13 C1 C2 C3 159.1(2)
C12 C1 C2 C3 -80.8(3)
C13 C1 C2 C7 -21.9(3)
C12 C1 C2 C7 98.2(2)
C7 C2 C3 C4 0.5(4)
C1 C2 C3 C4 179.5(2)
C2 C3 C4 O4 -177.8(2)
C2 C3 C4 C5 1.6(4)
C5 C4 O4 C15 -3.6(4)
C3 C4 O4 C15 175.9(3)
O4 C4 C5 C6 177.6(3)
C3 C4 C5 C6 -1.8(4)
C4 C5 C6 C7 -0.1(4)
C5 C6 C7 O8 -178.1(2)
C5 C6 C7 C2 2.3(4)
C3 C2 C7 O8 178.0(2)
C1 C2 C7 O8 -1.0(3)
C3 C2 C7 C6 -2.4(4)
C1 C2 C7 C6 178.5(2)
C6 C7 O8 C9 169.4(2)
C2 C7 O8 C9 -11.0(3)
C7 O8 C9 N10 -75.8(3)
C7 O8 C9 C13 45.0(3)
C7 O8 C9 C14 167.7(2)
O8 C9 N10 C11 96.9(3)
C13 C9 N10 C11 -22.6(3)
C14 C9 N10 C11 -150.5(2)
C9 N10 C11 O11 -177.2(2)
C9 N10 C11 C12 3.0(3)
O11 C11 C12 C1 166.5(2)
N10 C11 C12 C1 -13.7(3)
O11 C11 C12 S1 -68.6(2)
N10 C11 C12 S1 111.2(2)
C13 C1 C12 C11 44.3(3)
C2 C1 C12 C11 -75.0(2)
C13 C1 C12 S1 -79.3(2)
C2 C1 C12 S1 161.46(16)
O2 S1 C12 C11 -42.5(2)
O1 S1 C12 C11 -171.12(16)
C16 S1 C12 C11 74.33(19)
O2 S1 C12 C1 82.76(18)
O1 S1 C12 C1 -45.85(18)
C16 S1 C12 C1 -160.39(16)
C2 C1 C13 C9 54.8(2)
C12 C1 C13 C9 -63.6(2)
N10 C9 C13 C1 51.4(2)
O8 C9 C13 C1 -67.9(2)
C14 C9 C13 C1 176.4(2)
O2 S1 C16 C17 15.4(2)
O1 S1 C16 C17 146.4(2)
C12 S1 C16 C17 -100.8(2)
O2 S1 C16 C21 -170.7(2)
O1 S1 C16 C21 -39.8(2)
C12 S1 C16 C21 73.1(2)
C21 C16 C17 C18 -0.5(4)
S1 C16 C17 C18 173.3(2)
C16 C17 C18 C19 -1.2(4)
C16 C17 C18 C22 180.0(3)
C17 C18 C19 C20 2.6(4)
C22 C18 C19 C20 -178.6(3)
C17 C18 C19 C23 -174.4(3)
C22 C18 C19 C23 4.3(4)
C18 C19 C20 C21 -2.3(5)
C23 C19 C20 C21 174.9(3)
C19 C20 C21 C16 0.4(4)
C17 C16 C21 C20 0.9(4)
S1 C16 C21 C20 -173.1(2)

loop_
_cod_related_entry_id
_cod_related_entry_database
_cod_related_entry_code
1 ChemSpider 20301441
